data_7708672
loop_
_publ_author_name
'Chang, Guoliang'
'Zhang, Peng'
'Yang, Wenjing'
'Dong, Yanhong'
'Xie, Shangqing'
'Sun, Hongjian'
'Li, Xiaoyan'
'Fuhr, Olaf'
'Fenske, Dieter'

_publ_section_title
;
 Synthesis of Silyl Iron Dinitrogen Complexes for Activation of Dihydrogen
 and Catalytic Silylation of Dinitrogen
;
_journal_name_full 'Dalton Transactions'
_journal_paper_doi 10.1039/D1DT02832D
_journal_year 2021
_chemical_formula_moiety 'C34 H30 Cd N4 O10'
_chemical_formula_sum 'C34 H30 Cd N4 O10'
_chemical_formula_weight 767.02
_space_group_crystal_system triclinic
_space_group_IT_number 2
_space_group_name_Hall '-P 1'
_space_group_name_H-M_alt 'P -1'
_atom_sites_solution_hydrogens mixed
_atom_sites_solution_primary dual
_audit_block_doi 10.5517/ccdc.csd.cc222wgj
_audit_creation_date 2018-09-30
_audit_creation_method
;
Olex2 1.2
(compiled 2018.05.29 svn.r3508 for OlexSys, GUI svn.r5506)
;
_audit_update_record
;
2019-04-11 deposited with the CCDC.	2021-11-02 downloaded from the CCDC.
;
_cell_angle_alpha 94.724(3)
_cell_angle_beta 95.303(3)
_cell_angle_gamma 98.275(3)
_cell_formula_units_Z 2
_cell_length_a 9.8116(9)
_cell_length_b 12.6840(12)
_cell_length_c 13.3634(13)
_cell_measurement_reflns_used 5101
_cell_measurement_temperature 293(2)
_cell_measurement_theta_max 22.271
_cell_measurement_theta_min 3.076
_cell_volume 1631.0(3)
_computing_cell_refinement 'SAINT V8.38A (?, 2016)'
_computing_data_reduction 'SAINT V8.38A (?, 2016)'
_computing_molecular_graphics 'Olex2 (Dolomanov et al., 2009)'
_computing_publication_material 'Olex2 (Dolomanov et al., 2009)'
_computing_structure_refinement 'ShelXL (Sheldrick, 2015)'
_computing_structure_solution 'ShelXT (Sheldrick, 2015)'
_diffrn_ambient_temperature 293(2)
_diffrn_measured_fraction_theta_full 0.998
_diffrn_measured_fraction_theta_max 0.998
_diffrn_measurement_device_type 'CCD area detector'
_diffrn_measurement_method 'phi and omega scans'
_diffrn_radiation_monochromator graphite
_diffrn_radiation_type MoK\a
_diffrn_radiation_wavelength 0.71073
_diffrn_reflns_av_R_equivalents 0.1102
_diffrn_reflns_av_unetI/netI 0.1018
_diffrn_reflns_Laue_measured_fraction_full 0.998
_diffrn_reflns_Laue_measured_fraction_max 0.998
_diffrn_reflns_limit_h_max 11
_diffrn_reflns_limit_h_min -11
_diffrn_reflns_limit_k_max 15
_diffrn_reflns_limit_k_min -15
_diffrn_reflns_limit_l_max 15
_diffrn_reflns_limit_l_min -15
_diffrn_reflns_number 29745
_diffrn_reflns_point_group_measured_fraction_full 0.998
_diffrn_reflns_point_group_measured_fraction_max 0.998
_diffrn_reflns_theta_full 25.009
_diffrn_reflns_theta_max 25.009
_diffrn_reflns_theta_min 3.058
_exptl_absorpt_coefficient_mu 0.735
_exptl_absorpt_correction_T_max 0.7456
_exptl_absorpt_correction_T_min 0.6990
_exptl_absorpt_correction_type multi-scan
_exptl_absorpt_process_details
;
SADABS-2016/2 (Bruker,2016/2) was used for absorption correction.
wR2(int) was 0.0811 before and 0.0708 after correction.
The Ratio of minimum to maximum transmission is 0.9375.
The \l/2 correction factor is Not present.
;
_exptl_crystal_density_diffrn 1.562
_exptl_crystal_description block
_exptl_crystal_F_000 780
_exptl_crystal_size_max 0.19
_exptl_crystal_size_mid 0.18
_exptl_crystal_size_min 0.17
_refine_diff_density_max 0.427
_refine_diff_density_min -0.424
_refine_diff_density_rms 0.099
_refine_ls_extinction_method none
_refine_ls_goodness_of_fit_ref 1.016
_refine_ls_hydrogen_treatment mixed
_refine_ls_matrix_type full
_refine_ls_number_parameters 450
_refine_ls_number_reflns 5731
_refine_ls_number_restraints 1
_refine_ls_restrained_S_all 1.016
_refine_ls_R_factor_all 0.0925
_refine_ls_R_factor_gt 0.0487
_refine_ls_shift/su_max 0.001
_refine_ls_shift/su_mean 0.000
_refine_ls_structure_factor_coef Fsqd
_refine_ls_weighting_details 'w=1/[\s^2^(Fo^2^)+(0.0279P)^2^+0.4520P] where P=(Fo^2^+2Fc^2^)/3'
_refine_ls_weighting_scheme calc
_refine_ls_wR_factor_gt 0.0715
_refine_ls_wR_factor_ref 0.0821
_reflns_Friedel_coverage 0.000
_reflns_number_gt 4026
_reflns_number_total 5731
_reflns_threshold_expression 'I > 2\s(I)'
_cod_data_source_file d1dt02832d2.cif
_cod_data_source_block 666
_cod_database_code 7708672
_shelx_shelxl_version_number 2014/7
_shelx_space_group_comment
;
The symmetry employed for this shelxl refinement is uniquely defined
by the following loop, which should always be used as a source of
symmetry information in preference to the above space-group names.
They are only intended as comments.
;
_shelx_estimated_absorpt_t_max 0.885
_shelx_estimated_absorpt_t_min 0.873
_olex2_refinement_description
;
1. Fixed Uiso
 At 1.2 times of:
  All C(H) groups, H7 of O7, All C(H,H) groups, All N(H) groups
 At 1.5 times of:
  All C(H,H,H) groups, H9 of O9
2. Restrained distances
 H7-O7
 0.84 with sigma of 0.02
3.a Secondary CH2 refined with riding coordinates:
 C9(H9A,H9B), C21(H21A,H21B)
3.b Aromatic/amide H refined with riding coordinates:
 N2(H2), N3(H3), C3(H3A), C5(H5), C7(H7A), C11(H11), C12(H12), C15(H15),
 C17(H17), C19(H19), C23(H23), C24(H24)
3.c Idealised Me refined as rotating group:
 C25(H25A,H25B,H25C), C29(H29A,H29B,H29C), C30(H30A,H30B,H30C), C34(H34A,H34B,
 H34C)
3.d Idealised tetrahedral OH refined as rotating group:
 O9(H9)
;
_olex2_submission_special_instructions 'No special instructions were received'

loop_
_space_group_symop_operation_xyz
'x, y, z'
'-x, -y, -z'

loop_
_atom_site_label
_atom_site_type_symbol
_atom_site_fract_x
_atom_site_fract_y
_atom_site_fract_z
_atom_site_U_iso_or_equiv
_atom_site_adp_type
_atom_site_occupancy
_atom_site_site_symmetry_order
_atom_site_calc_flag
_atom_site_refinement_flags_posn
_atom_site_refinement_flags_adp
_atom_site_refinement_flags_occupancy
_atom_site_disorder_assembly
_atom_site_disorder_group
Cd1 Cd 0.98048(3) 0.66560(3) 0.26990(2) 0.02270(11) Uani 1 1 d . . . . .
O1 O 0.9447(4) 0.4890(3) 0.2417(2) 0.0543(10) Uani 1 1 d . . . . .
O2 O 0.8464(3) 0.3794(2) 0.3437(2) 0.0416(8) Uani 1 1 d . . . . .
O3 O 1.0251(3) 0.3574(2) -0.0978(2) 0.0423(9) Uani 1 1 d . . . . .
O4 O 0.9773(3) 0.1880(2) -0.1514(2) 0.0325(8) Uani 1 1 d . . . . .
O5 O 0.8212(3) 0.0171(2) 0.1656(2) 0.0338(8) Uani 1 1 d . . . . .
O6 O 0.9695(3) 0.6503(2) 0.4461(2) 0.0345(8) Uani 1 1 d . . . . .
O7 O 0.8089(3) 0.5161(3) 0.4741(2) 0.0423(9) Uani 1 1 d D . . . .
H7 H 0.831(4) 0.475(3) 0.427(3) 0.051 Uiso 1 1 d DR . . . .
O8 O 0.9552(3) 1.0072(2) 0.6434(2) 0.0418(9) Uani 1 1 d . . . . .
O9 O 0.8561(4) 0.9982(2) 0.7870(2) 0.0481(9) Uani 1 1 d . . . . .
H9 H 0.8950 1.0603 0.7987 0.072 Uiso 1 1 calc GR . . . .
O10 O 0.6653(3) 0.6163(2) 0.8047(2) 0.0495(10) Uani 1 1 d . . . . .
N1 N 0.2064(3) 0.7105(3) 0.3318(3) 0.0288(9) Uani 1 1 d . . . . .
N2 N 0.2452(3) 0.7158(3) 0.4324(3) 0.0329(9) Uani 1 1 d . . . . .
H2 H 0.1875 0.7056 0.4767 0.039 Uiso 1 1 calc R . . . .
N3 N 0.7990(3) 0.8422(3) 0.3379(3) 0.0304(9) Uani 1 1 d . . . . .
H3 H 0.8734 0.8882 0.3431 0.036 Uiso 1 1 calc R . . . .
N4 N 0.7897(3) 0.7395(3) 0.2974(2) 0.0255(9) Uani 1 1 d . . . . .
C1 C 0.8976(5) 0.3994(4) 0.2633(3) 0.0313(11) Uani 1 1 d . . . . .
C2 C 0.9013(4) 0.3068(3) 0.1864(3) 0.0252(10) Uani 1 1 d . . . . .
C3 C 0.8586(4) 0.2025(3) 0.2069(3) 0.0268(11) Uani 1 1 d . . . . .
H3A H 0.8282 0.1896 0.2692 0.032 Uiso 1 1 calc R . . . .
C4 C 0.8607(4) 0.1177(3) 0.1356(3) 0.0254(11) Uani 1 1 d . . . . .
C5 C 0.9055(4) 0.1363(3) 0.0430(3) 0.0252(10) Uani 1 1 d . . . . .
H5 H 0.9075 0.0791 -0.0048 0.030 Uiso 1 1 calc R . . . .
C6 C 0.9478(4) 0.2405(3) 0.0209(3) 0.0223(10) Uani 1 1 d . . . . .
C7 C 0.9465(4) 0.3253(3) 0.0932(3) 0.0261(10) Uani 1 1 d . . . . .
H7A H 0.9762 0.3950 0.0791 0.031 Uiso 1 1 calc R . . . .
C8 C 0.9880(4) 0.2624(4) -0.0822(3) 0.0257(10) Uani 1 1 d . . . . .
C9 C 0.7534(5) -0.0646(3) 0.0886(3) 0.0362(12) Uani 1 1 d . . . . .
H9A H 0.7324 -0.1318 0.1179 0.043 Uiso 1 1 calc R . . . .
H9B H 0.8146 -0.0749 0.0368 0.043 Uiso 1 1 calc R . . . .
C10 C 0.6215(4) -0.0328(3) 0.0420(3) 0.0285(11) Uani 1 1 d . . . . .
C11 C 0.5186(5) -0.0129(4) 0.1004(3) 0.0398(13) Uani 1 1 d . . . . .
H11 H 0.5302 -0.0209 0.1690 0.048 Uiso 1 1 calc R . . . .
C12 C 0.6014(5) -0.0188(4) -0.0600(3) 0.0383(12) Uani 1 1 d . . . . .
H12 H 0.6698 -0.0309 -0.1014 0.046 Uiso 1 1 calc R . . . .
C13 C 0.8772(4) 0.6097(4) 0.4941(3) 0.0272(11) Uani 1 1 d . . . . .
C14 C 0.8366(4) 0.6717(3) 0.5840(3) 0.0226(10) Uani 1 1 d . . . . .
C15 C 0.7647(4) 0.6190(3) 0.6531(3) 0.0298(11) Uani 1 1 d . . . . .
H15 H 0.7372 0.5453 0.6425 0.036 Uiso 1 1 calc R . . . .
C16 C 0.7332(4) 0.6761(3) 0.7392(3) 0.0302(11) Uani 1 1 d . . . . .
C17 C 0.7708(4) 0.7855(3) 0.7540(3) 0.0298(11) Uani 1 1 d . . . . .
H17 H 0.7487 0.8236 0.8113 0.036 Uiso 1 1 calc R . . . .
C18 C 0.8417(4) 0.8390(3) 0.6834(3) 0.0261(10) Uani 1 1 d . . . . .
C19 C 0.8757(4) 0.7814(3) 0.5983(3) 0.0275(11) Uani 1 1 d . . . . .
H19 H 0.9246 0.8167 0.5514 0.033 Uiso 1 1 calc R . . . .
C20 C 0.8906(4) 0.9562(4) 0.7008(3) 0.0302(11) Uani 1 1 d . . . . .
C21 C 0.6407(5) 0.6687(4) 0.8989(3) 0.0459(14) Uani 1 1 d . . . . .
H21A H 0.5837 0.7239 0.8877 0.055 Uiso 1 1 calc R . . . .
H21B H 0.7276 0.7014 0.9370 0.055 Uiso 1 1 calc R . . . .
C22 C 0.5678(5) 0.5837(4) 0.9546(3) 0.0389(13) Uani 1 1 d . . . . .
C23 C 0.6396(5) 0.5084(4) 0.9944(3) 0.0452(14) Uani 1 1 d . . . . .
H23 H 0.7345 0.5140 0.9907 0.054 Uiso 1 1 calc R . . . .
C24 C 0.4274(5) 0.5746(4) 0.9606(3) 0.0424(13) Uani 1 1 d . . . . .
H24 H 0.3778 0.6249 0.9340 0.051 Uiso 1 1 calc R . . . .
C25 C 0.4488(5) 0.7429(4) 0.5614(3) 0.0526(15) Uani 1 1 d . . . . .
H25A H 0.5216 0.8031 0.5740 0.079 Uiso 1 1 calc GR . . . .
H25B H 0.4868 0.6782 0.5704 0.079 Uiso 1 1 calc GR . . . .
H25C H 0.3810 0.7502 0.6079 0.079 Uiso 1 1 calc GR . . . .
C26 C 0.3821(4) 0.7383(4) 0.4557(3) 0.0318(11) Uani 1 1 d . . . . .
C27 C 0.4389(4) 0.7503(3) 0.3665(3) 0.0243(10) Uani 1 1 d . . . . .
C28 C 0.3258(4) 0.7318(3) 0.2910(3) 0.0249(10) Uani 1 1 d . . . . .
C29 C 0.3304(5) 0.7329(4) 0.1796(3) 0.0489(14) Uani 1 1 d . . . . .
H29A H 0.2742 0.6696 0.1455 0.073 Uiso 1 1 calc GR . . . .
H29B H 0.4243 0.7345 0.1642 0.073 Uiso 1 1 calc GR . . . .
H29C H 0.2957 0.7951 0.1577 0.073 Uiso 1 1 calc GR . . . .
C30 C 0.6094(5) 0.5806(3) 0.2705(4) 0.0484(14) Uani 1 1 d . . . . .
H30A H 0.5359 0.5755 0.2169 0.073 Uiso 1 1 calc GR . . . .
H30B H 0.5758 0.5442 0.3256 0.073 Uiso 1 1 calc GR . . . .
H30C H 0.6843 0.5482 0.2464 0.073 Uiso 1 1 calc GR . . . .
C31 C 0.6593(4) 0.6951(3) 0.3055(3) 0.0234(10) Uani 1 1 d . . . . .
C32 C 0.5861(4) 0.7706(3) 0.3496(3) 0.0240(10) Uani 1 1 d . . . . .
C33 C 0.6782(4) 0.8640(3) 0.3690(3) 0.0287(11) Uani 1 1 d . . . . .
C34 C 0.6657(5) 0.9724(4) 0.4153(4) 0.0582(16) Uani 1 1 d . . . . .
H34A H 0.7080 0.9818 0.4838 0.087 Uiso 1 1 calc GR . . . .
H34B H 0.5696 0.9798 0.4144 0.087 Uiso 1 1 calc GR . . . .
H34C H 0.7114 1.0256 0.3776 0.087 Uiso 1 1 calc GR . . . .

loop_
_atom_site_aniso_label
_atom_site_aniso_U_11
_atom_site_aniso_U_22
_atom_site_aniso_U_33
_atom_site_aniso_U_23
_atom_site_aniso_U_13
_atom_site_aniso_U_12
Cd1 0.01924(18) 0.0273(2) 0.02183(19) -0.00023(13) 0.00750(13) 0.00246(13)
O1 0.105(3) 0.023(2) 0.039(2) -0.0007(16) 0.033(2) 0.0074(19)
O2 0.059(2) 0.038(2) 0.031(2) -0.0003(15) 0.0227(17) 0.0055(17)
O3 0.069(2) 0.026(2) 0.029(2) -0.0010(15) 0.0176(17) -0.0059(17)
O4 0.040(2) 0.0299(19) 0.0266(18) -0.0049(15) 0.0096(15) 0.0024(15)
O5 0.046(2) 0.0219(18) 0.0311(19) 0.0065(15) -0.0008(15) -0.0007(15)
O6 0.0265(18) 0.055(2) 0.0221(18) 0.0018(15) 0.0121(14) 0.0016(16)
O7 0.054(2) 0.036(2) 0.035(2) -0.0127(16) 0.0231(17) -0.0004(18)
O8 0.051(2) 0.038(2) 0.033(2) 0.0079(16) 0.0136(17) -0.0151(17)
O9 0.060(2) 0.026(2) 0.056(2) -0.0068(17) 0.0308(19) -0.0099(17)
O10 0.077(3) 0.036(2) 0.032(2) -0.0054(16) 0.0377(18) -0.0166(18)
N1 0.019(2) 0.043(2) 0.025(2) 0.0058(18) 0.0048(17) 0.0042(18)
N2 0.021(2) 0.052(3) 0.028(2) 0.0113(19) 0.0115(18) 0.0029(19)
N3 0.023(2) 0.025(2) 0.040(2) 0.0025(18) 0.0085(18) -0.0056(17)
N4 0.022(2) 0.028(2) 0.028(2) 0.0011(17) 0.0090(17) 0.0047(17)
C1 0.032(3) 0.030(3) 0.032(3) 0.002(2) -0.002(2) 0.012(2)
C2 0.025(3) 0.025(3) 0.026(3) -0.003(2) 0.006(2) 0.007(2)
C3 0.025(3) 0.032(3) 0.024(3) 0.007(2) 0.004(2) 0.005(2)
C4 0.025(3) 0.020(3) 0.030(3) 0.004(2) -0.002(2) 0.003(2)
C5 0.029(3) 0.026(3) 0.021(3) -0.002(2) 0.001(2) 0.007(2)
C6 0.023(2) 0.022(3) 0.022(3) 0.003(2) 0.0003(19) 0.003(2)
C7 0.030(3) 0.020(3) 0.028(3) 0.001(2) 0.004(2) 0.000(2)
C8 0.019(3) 0.029(3) 0.029(3) 0.002(2) 0.005(2) 0.004(2)
C9 0.039(3) 0.021(3) 0.050(3) 0.006(2) 0.009(3) 0.003(2)
C10 0.026(3) 0.024(3) 0.036(3) 0.005(2) 0.009(2) 0.001(2)
C11 0.035(3) 0.058(3) 0.026(3) 0.006(2) 0.006(2) 0.001(3)
C12 0.034(3) 0.048(3) 0.033(3) -0.002(2) 0.016(2) 0.003(2)
C13 0.025(3) 0.035(3) 0.021(3) 0.003(2) 0.001(2) 0.003(2)
C14 0.020(2) 0.026(3) 0.020(2) 0.000(2) 0.0030(19) -0.001(2)
C15 0.031(3) 0.026(3) 0.033(3) 0.002(2) 0.013(2) -0.003(2)
C16 0.036(3) 0.027(3) 0.027(3) 0.002(2) 0.018(2) -0.004(2)
C17 0.032(3) 0.030(3) 0.026(3) -0.005(2) 0.011(2) -0.002(2)
C18 0.023(3) 0.026(3) 0.029(3) 0.002(2) 0.007(2) -0.001(2)
C19 0.021(3) 0.037(3) 0.024(3) 0.008(2) 0.006(2) -0.005(2)
C20 0.029(3) 0.034(3) 0.028(3) 0.000(2) 0.010(2) 0.003(2)
C21 0.063(4) 0.037(3) 0.032(3) -0.007(2) 0.024(3) -0.014(3)
C22 0.055(4) 0.032(3) 0.026(3) -0.007(2) 0.024(3) -0.014(3)
C23 0.044(3) 0.051(4) 0.038(3) -0.001(3) 0.022(3) -0.011(3)
C24 0.049(3) 0.043(3) 0.036(3) 0.005(2) 0.017(3) 0.002(3)
C25 0.033(3) 0.087(4) 0.036(3) 0.007(3) 0.000(2) 0.007(3)
C26 0.016(3) 0.048(3) 0.032(3) 0.005(2) 0.007(2) 0.003(2)
C27 0.018(2) 0.028(3) 0.029(3) 0.005(2) 0.009(2) 0.004(2)
C28 0.017(2) 0.032(3) 0.026(3) 0.005(2) 0.005(2) 0.003(2)
C29 0.028(3) 0.089(4) 0.032(3) 0.005(3) 0.011(2) 0.010(3)
C30 0.030(3) 0.038(3) 0.072(4) -0.019(3) 0.006(3) 0.001(2)
C31 0.016(2) 0.030(3) 0.023(2) 0.002(2) 0.0022(19) 0.000(2)
C32 0.017(2) 0.026(3) 0.029(3) 0.003(2) 0.006(2) 0.000(2)
C33 0.023(3) 0.031(3) 0.036(3) 0.004(2) 0.016(2) 0.009(2)
C34 0.048(3) 0.037(3) 0.090(4) -0.012(3) 0.022(3) 0.008(3)

loop_
_atom_type_symbol
_atom_type_description
_atom_type_scat_dispersion_real
_atom_type_scat_dispersion_imag
_atom_type_scat_source
C C 0.0033 0.0016 'International Tables Vol C Tables 4.2.6.8 and 6.1.1.4'
H H 0.0000 0.0000 'International Tables Vol C Tables 4.2.6.8 and 6.1.1.4'
N N 0.0061 0.0033 'International Tables Vol C Tables 4.2.6.8 and 6.1.1.4'
O O 0.0106 0.0060 'International Tables Vol C Tables 4.2.6.8 and 6.1.1.4'
Cd Cd -0.8075 1.2024 'International Tables Vol C Tables 4.2.6.8 and 6.1.1.4'

loop_
_citation_id
_citation_doi
_citation_year
1 10.1016/j.jssc.2019.07.029 2019
2 10.1039/C9RA05167H 2019

loop_
_geom_angle_atom_site_label_1
_geom_angle_atom_site_label_2
_geom_angle_atom_site_label_3
_geom_angle
_geom_angle_site_symmetry_1
_geom_angle_site_symmetry_3
_geom_angle_publ_flag
O1 Cd1 O3 78.65(11) . 2_765 ?
O1 Cd1 O4 131.68(10) . 2_765 ?
O1 Cd1 O6 89.53(11) . . ?
O1 Cd1 N1 105.58(13) . 1_655 ?
O1 Cd1 N4 114.80(13) . . ?
O3 Cd1 O4 53.15(10) 2_765 2_765 ?
O3 Cd1 O6 168.00(10) 2_765 . ?
O6 Cd1 O4 138.76(10) . 2_765 ?
N1 Cd1 O3 106.68(12) 1_655 2_765 ?
N1 Cd1 O4 87.22(11) 1_655 2_765 ?
N1 Cd1 O6 78.30(11) 1_655 . ?
N4 Cd1 O3 104.56(12) . 2_765 ?
N4 Cd1 O4 83.99(10) . 2_765 ?
N4 Cd1 O6 78.42(11) . . ?
N4 Cd1 N1 132.69(12) . 1_655 ?
C1 O1 Cd1 152.0(3) . . ?
C8 O3 Cd1 98.7(3) . 2_765 ?
C8 O4 Cd1 86.2(3) . 2_765 ?
C4 O5 C9 116.9(3) . . ?
C13 O6 Cd1 132.3(3) . . ?
C13 O7 H7 119(3) . . ?
C20 O9 H9 109.5 . . ?
C16 O10 C21 118.2(3) . . ?
N2 N1 Cd1 120.7(2) . 1_455 ?
C28 N1 Cd1 135.0(3) . 1_455 ?
C28 N1 N2 104.3(3) . . ?
N1 N2 H2 123.5 . . ?
C26 N2 N1 113.1(3) . . ?
C26 N2 H2 123.5 . . ?
N4 N3 H3 123.9 . . ?
C33 N3 H3 123.9 . . ?
C33 N3 N4 112.3(3) . . ?
N3 N4 Cd1 121.5(2) . . ?
C31 N4 Cd1 131.4(3) . . ?
C31 N4 N3 104.9(3) . . ?
O1 C1 O2 125.4(4) . . ?
O1 C1 C2 116.9(4) . . ?
O2 C1 C2 117.7(4) . . ?
C3 C2 C1 120.8(4) . . ?
C3 C2 C7 119.3(4) . . ?
C7 C2 C1 119.9(4) . . ?
C2 C3 H3A 119.7 . . ?
C4 C3 C2 120.6(4) . . ?
C4 C3 H3A 119.7 . . ?
C3 C4 O5 115.7(4) . . ?
C5 C4 O5 124.3(4) . . ?
C5 C4 C3 120.0(4) . . ?
C4 C5 H5 120.0 . . ?
C4 C5 C6 120.1(4) . . ?
C6 C5 H5 120.0 . . ?
C5 C6 C8 120.6(4) . . ?
C7 C6 C5 119.6(4) . . ?
C7 C6 C8 119.7(4) . . ?
C2 C7 C6 120.4(4) . . ?
C2 C7 H7A 119.8 . . ?
C6 C7 H7A 119.8 . . ?
O3 C8 O4 121.3(4) . . ?
O3 C8 C6 117.9(4) . . ?
O4 C8 C6 120.7(4) . . ?
O5 C9 H9A 109.6 . . ?
O5 C9 H9B 109.6 . . ?
O5 C9 C10 110.2(3) . . ?
H9A C9 H9B 108.1 . . ?
C10 C9 H9A 109.6 . . ?
C10 C9 H9B 109.6 . . ?
C11 C10 C9 120.6(4) . . ?
C11 C10 C12 117.6(4) . . ?
C12 C10 C9 121.8(4) . . ?
C10 C11 H11 119.2 . . ?
C10 C11 C12 121.7(4) . 2_655 ?
C12 C11 H11 119.2 2_655 . ?
C10 C12 H12 119.6 . . ?
C11 C12 C10 120.7(4) 2_655 . ?
C11 C12 H12 119.6 2_655 . ?
O6 C13 O7 125.5(4) . . ?
O6 C13 C14 120.3(4) . . ?
O7 C13 C14 114.2(4) . . ?
C15 C14 C13 119.9(4) . . ?
C15 C14 C19 120.5(4) . . ?
C19 C14 C13 119.6(4) . . ?
C14 C15 H15 120.1 . . ?
C14 C15 C16 119.8(4) . . ?
C16 C15 H15 120.1 . . ?
O10 C16 C15 115.4(4) . . ?
O10 C16 C17 124.3(4) . . ?
C17 C16 C15 120.3(4) . . ?
C16 C17 H17 120.1 . . ?
C16 C17 C18 119.9(4) . . ?
C18 C17 H17 120.1 . . ?
C17 C18 C19 119.8(4) . . ?
C17 C18 C20 120.8(4) . . ?
C19 C18 C20 119.3(4) . . ?
C14 C19 C18 119.8(4) . . ?
C14 C19 H19 120.1 . . ?
C18 C19 H19 120.1 . . ?
O8 C20 O9 123.9(4) . . ?
O8 C20 C18 124.2(4) . . ?
O9 C20 C18 112.0(4) . . ?
O10 C21 H21A 110.5 . . ?
O10 C21 H21B 110.5 . . ?
O10 C21 C22 106.1(3) . . ?
H21A C21 H21B 108.7 . . ?
C22 C21 H21A 110.5 . . ?
C22 C21 H21B 110.5 . . ?
C23 C22 C21 119.8(5) . . ?
C24 C22 C21 121.0(5) . . ?
C24 C22 C23 119.1(4) . . ?
C22 C23 H23 119.6 . . ?
C24 C23 C22 120.7(5) 2_667 . ?
C24 C23 H23 119.6 2_667 . ?
C22 C24 H24 119.9 . . ?
C23 C24 C22 120.2(5) 2_667 . ?
C23 C24 H24 119.9 2_667 . ?
H25A C25 H25B 109.5 . . ?
H25A C25 H25C 109.5 . . ?
H25B C25 H25C 109.5 . . ?
C26 C25 H25A 109.5 . . ?
C26 C25 H25B 109.5 . . ?
C26 C25 H25C 109.5 . . ?
N2 C26 C25 122.4(4) . . ?
N2 C26 C27 106.6(4) . . ?
C27 C26 C25 130.9(4) . . ?
C26 C27 C28 105.3(4) . . ?
C26 C27 C32 128.6(4) . . ?
C28 C27 C32 126.0(4) . . ?
N1 C28 C27 110.7(4) . . ?
N1 C28 C29 122.0(4) . . ?
C27 C28 C29 127.3(4) . . ?
C28 C29 H29A 109.5 . . ?
C28 C29 H29B 109.5 . . ?
C28 C29 H29C 109.5 . . ?
H29A C29 H29B 109.5 . . ?
H29A C29 H29C 109.5 . . ?
H29B C29 H29C 109.5 . . ?
H30A C30 H30B 109.5 . . ?
H30A C30 H30C 109.5 . . ?
H30B C30 H30C 109.5 . . ?
C31 C30 H30A 109.5 . . ?
C31 C30 H30B 109.5 . . ?
C31 C30 H30C 109.5 . . ?
N4 C31 C30 121.1(4) . . ?
N4 C31 C32 110.5(4) . . ?
C32 C31 C30 128.4(4) . . ?
C31 C32 C27 125.0(4) . . ?
C33 C32 C27 129.1(4) . . ?
C33 C32 C31 105.9(3) . . ?
N3 C33 C32 106.4(4) . . ?
N3 C33 C34 121.0(4) . . ?
C32 C33 C34 132.6(4) . . ?
C33 C34 H34A 109.5 . . ?
C33 C34 H34B 109.5 . . ?
C33 C34 H34C 109.5 . . ?
H34A C34 H34B 109.5 . . ?
H34A C34 H34C 109.5 . . ?
H34B C34 H34C 109.5 . . ?

loop_
_geom_bond_atom_site_label_1
_geom_bond_atom_site_label_2
_geom_bond_distance
_geom_bond_site_symmetry_2
_geom_bond_publ_flag
Cd1 O1 2.212(3) . ?
Cd1 O3 2.289(3) 2_765 ?
Cd1 O4 2.552(3) 2_765 ?
Cd1 O6 2.389(3) . ?
Cd1 N1 2.268(3) 1_655 ?
Cd1 N4 2.257(3) . ?
O1 C1 1.231(5) . ?
O2 C1 1.257(5) . ?
O3 Cd1 2.289(3) 2_765 ?
O3 C8 1.247(5) . ?
O4 Cd1 2.552(3) 2_765 ?
O4 C8 1.252(5) . ?
O5 C4 1.382(5) . ?
O5 C9 1.441(5) . ?
O6 C13 1.235(5) . ?
O7 H7 0.852(19) . ?
O7 C13 1.271(5) . ?
O8 C20 1.208(5) . ?
O9 H9 0.8200 . ?
O9 C20 1.322(5) . ?
O10 C16 1.363(5) . ?
O10 C21 1.431(5) . ?
N1 Cd1 2.268(3) 1_455 ?
N1 N2 1.357(4) . ?
N1 C28 1.339(5) . ?
N2 H2 0.8600 . ?
N2 C26 1.334(5) . ?
N3 H3 0.8600 . ?
N3 N4 1.356(4) . ?
N3 C33 1.349(5) . ?
N4 C31 1.339(5) . ?
C1 C2 1.502(6) . ?
C2 C3 1.386(5) . ?
C2 C7 1.387(5) . ?
C3 H3A 0.9300 . ?
C3 C4 1.381(5) . ?
C4 C5 1.378(5) . ?
C5 H5 0.9300 . ?
C5 C6 1.391(5) . ?
C6 C7 1.387(5) . ?
C6 C8 1.504(5) . ?
C7 H7A 0.9300 . ?
C9 H9A 0.9700 . ?
C9 H9B 0.9700 . ?
C9 C10 1.505(6) . ?
C10 C11 1.371(6) . ?
C10 C12 1.388(6) . ?
C11 H11 0.9300 . ?
C11 C12 1.376(6) 2_655 ?
C12 C11 1.376(6) 2_655 ?
C12 H12 0.9300 . ?
C13 C14 1.498(5) . ?
C14 C15 1.372(5) . ?
C14 C19 1.382(5) . ?
C15 H15 0.9300 . ?
C15 C16 1.392(5) . ?
C16 C17 1.377(5) . ?
C17 H17 0.9300 . ?
C17 C18 1.388(5) . ?
C18 C19 1.393(5) . ?
C18 C20 1.488(6) . ?
C19 H19 0.9300 . ?
C21 H21A 0.9700 . ?
C21 H21B 0.9700 . ?
C21 C22 1.495(6) . ?
C22 C23 1.378(6) . ?
C22 C24 1.376(6) . ?
C23 H23 0.9300 . ?
C23 C24 1.371(6) 2_667 ?
C24 C23 1.371(6) 2_667 ?
C24 H24 0.9300 . ?
C25 H25A 0.9600 . ?
C25 H25B 0.9600 . ?
C25 H25C 0.9600 . ?
C25 C26 1.494(6) . ?
C26 C27 1.373(5) . ?
C27 C28 1.408(5) . ?
C27 C32 1.472(5) . ?
C28 C29 1.495(5) . ?
C29 H29A 0.9600 . ?
C29 H29B 0.9600 . ?
C29 H29C 0.9600 . ?
C30 H30A 0.9600 . ?
C30 H30B 0.9600 . ?
C30 H30C 0.9600 . ?
C30 C31 1.486(5) . ?
C31 C32 1.402(5) . ?
C32 C33 1.372(5) . ?
C33 C34 1.487(6) . ?
C34 H34A 0.9600 . ?
C34 H34B 0.9600 . ?
C34 H34C 0.9600 . ?
